data_4338384
loop_
_publ_author_name
'Abrahams, Brendan F.'
'Dharma, A. David'
'Grannas, Martin J.'
'Hudson, Timothy A.'
'Maynard-Casely, Helen E'
'Oliver, Graham R.'
'Robson, Richard'
'White, Keith F.'

_publ_section_title
;
 Isomeric Ionic Lithium Isonicotinate Three-Dimensional Networks and
 Single-Crystal-to-Single-Crystal Rearrangements Generating Microporous
 Materials.
;
_journal_issue 10
_journal_name_full 'Inorganic chemistry'
_journal_page_first 4956
_journal_page_last 4969
_journal_paper_doi 10.1021/ic403134c
_journal_volume 53
_journal_year 2014
_chemical_formula_sum 'C13 H12 Li2 N2 O5'
_chemical_formula_weight 290.13
_chemical_name_systematic
;
 ?
;
_space_group_crystal_system monoclinic
_space_group_IT_number 14
_space_group_name_Hall '-P 2yn'
_space_group_name_H-M_alt 'P 1 21/n 1'
_symmetry_space_group_name_Hall '-P 2yn'
_symmetry_space_group_name_H-M 'P 1 21/n 1'
_atom_sites_solution_hydrogens geom
_audit_creation_method SHELXL-2014
_cell_angle_alpha 90
_cell_angle_beta 98.328(4)
_cell_angle_gamma 90
_cell_formula_units_Z 4
_cell_length_a 10.2402(5)
_cell_length_b 9.5023(4)
_cell_length_c 15.2912(6)
_cell_measurement_reflns_used 1878
_cell_measurement_temperature 130(2)
_cell_measurement_theta_max 73.06
_cell_measurement_theta_min 2.92
_cell_volume 1472.23(11)
_computing_cell_refinement
;
CrysAlisPro, Oxford Diffraction Ltd.,
Version 1.171.33.55 (release 05-01-2010 CrysAlis171 .NET)
(compiled Jan  5 2010,16:28:46)
;
_computing_data_collection
;
CrysAlisPro, Oxford Diffraction Ltd.,
Version 1.171.33.55 (release 05-01-2010 CrysAlis171 .NET)
(compiled Jan  5 2010,16:28:46)
;
_computing_data_reduction
;
CrysAlisPro, Oxford Diffraction Ltd.,
Version 1.171.33.55 (release 05-01-2010 CrysAlis171 .NET)
(compiled Jan  5 2010,16:28:46)
;
_computing_structure_refinement 'SHELXL-2014 (Sheldrick, 2014)'
_computing_structure_solution 'SHELXS-2013 (Sheldrick, 2013)'
_diffrn_ambient_temperature 130(2)
_diffrn_detector_area_resol_mean 16.0711
_diffrn_measured_fraction_theta_full 0.990
_diffrn_measured_fraction_theta_max 0.989
_diffrn_measurement_device_type 'Xcalibur, Sapphire3'
_diffrn_measurement_method '\w scans'
_diffrn_radiation_type CuK\a
_diffrn_radiation_wavelength 1.54184
_diffrn_reflns_av_R_equivalents 0.0600
_diffrn_reflns_av_unetI/netI 0.0862
_diffrn_reflns_Laue_measured_fraction_full 0.990
_diffrn_reflns_Laue_measured_fraction_max 0.989
_diffrn_reflns_limit_h_max 12
_diffrn_reflns_limit_h_min -12
_diffrn_reflns_limit_k_max 11
_diffrn_reflns_limit_k_min -8
_diffrn_reflns_limit_l_max 14
_diffrn_reflns_limit_l_min -18
_diffrn_reflns_number 4972
_diffrn_reflns_point_group_measured_fraction_full 0.990
_diffrn_reflns_point_group_measured_fraction_max 0.989
_diffrn_reflns_theta_full 67.684
_diffrn_reflns_theta_max 67.988
_diffrn_reflns_theta_min 4.889
_diffrn_source 'Enhance (Cu) X-ray Source'
_exptl_absorpt_coefficient_mu 0.830
_exptl_absorpt_correction_T_max 1.00000
_exptl_absorpt_correction_T_min 0.71289
_exptl_absorpt_correction_type multi-scan
_exptl_absorpt_process_details
;
CrysAlisPro, Oxford Diffraction Ltd.,
Version 1.171.33.55 (release 05-01-2010 CrysAlis171 .NET)
(compiled Jan  5 2010,16:28:46)
Empirical absorption correction using spherical harmonics,
 implemented in SCALE3 ABSPACK scaling algorithm.
;
_exptl_crystal_colour colourless
_exptl_crystal_density_diffrn 1.309
_exptl_crystal_description rod
_exptl_crystal_F_000 600
_exptl_crystal_size_max 0.1741
_exptl_crystal_size_mid 0.0571
_exptl_crystal_size_min 0.0561
_refine_diff_density_max 0.544
_refine_diff_density_min -0.562
_refine_diff_density_rms 0.099
_refine_ls_extinction_method none
_refine_ls_goodness_of_fit_ref 1.274
_refine_ls_hydrogen_treatment constr
_refine_ls_matrix_type full
_refine_ls_number_parameters 199
_refine_ls_number_reflns 2660
_refine_ls_number_restraints 0
_refine_ls_restrained_S_all 1.274
_refine_ls_R_factor_all 0.1308
_refine_ls_R_factor_gt 0.0952
_refine_ls_shift/su_max 0.000
_refine_ls_shift/su_mean 0.000
_refine_ls_structure_factor_coef Fsqd
_refine_ls_weighting_details 'w=1/[\s^2^(Fo^2^)+15.0081P] where P=(Fo^2^+2Fc^2^)/3'
_refine_ls_weighting_scheme calc
_refine_ls_wR_factor_gt 0.2656
_refine_ls_wR_factor_ref 0.2727
_reflns_Friedel_coverage 0.000
_reflns_number_gt 1746
_reflns_number_total 2660
_reflns_threshold_expression 'I > 2\s(I)'
_cod_data_source_file ic403134c_si_002.cif
_cod_data_source_block Li_inic_MeOH
_cod_depositor_comments
;
The following automatic conversions were performed:

'_exptl_absorpt_correction_type' value 'Multi-scan' changed to
'multi-scan' according to
/usr/data/users/saulius/crontab/automatic-downloads/rss-feeds/ACS/lib/dictionaries/cif_core.dic
dictionary named 'cif_core.dic' version 2.4.2 from 2011-04-26.

Automatic conversion script
Id: cif_fix_values 2281 2013-09-26 08:29:07Z andrius 

 Adding full bibliography for 4338378--4338389.cif.
;
_cod_database_code 4338384
_shelx_space_group_comment
;
The symmetry employed for this shelxl refinement is uniquely defined
by the following loop, which should always be used as a source of
symmetry information in preference to the above space-group names.
They are only intended as comments.
;
_shelxl_version_number 2014-1

loop_
_space_group_symop_operation_xyz
'x, y, z'
'-x+1/2, y+1/2, -z+1/2'
'-x, -y, -z'
'x-1/2, -y-1/2, z-1/2'

loop_
_atom_site_label
_atom_site_type_symbol
_atom_site_fract_x
_atom_site_fract_y
_atom_site_fract_z
_atom_site_U_iso_or_equiv
_atom_site_adp_type
_atom_site_occupancy
_atom_site_site_symmetry_order
_atom_site_calc_flag
_atom_site_refinement_flags_posn
_atom_site_refinement_flags_adp
O1 O 0.8350(5) 0.0730(5) 0.5734(3) 0.0205(11) Uani 1 1 d . .
O2 O 0.6732(5) -0.1226(5) 0.4843(3) 0.0211(11) Uani 1 1 d . .
O3 O 0.9652(5) -0.1657(5) 0.4302(3) 0.0223(11) Uani 1 1 d . .
O1S O 0.8053(5) 0.1065(5) 0.3744(3) 0.0256(12) Uani 1 1 d . .
H1S H 0.7287 0.1626 0.3757 0.031 Uiso 1 1 calc R U
N2 N 0.6199(6) -0.0692(6) 0.6816(4) 0.0200(13) Uani 1 1 d . .
C1 C 0.9280(6) 0.1579(7) 0.5994(4) 0.0146(14) Uani 1 1 d . .
O4 O 0.4642(5) -0.1881(5) 0.4447(3) 0.0223(11) Uani 1 1 d . .
N1 N 0.7072(7) -0.6366(7) 0.4156(5) 0.0330(17) Uani 1 1 d . .
C2 C 0.9080(6) 0.2564(7) 0.6737(4) 0.0138(14) Uani 1 1 d . .
C8 C 0.6293(7) -0.3613(7) 0.4442(4) 0.0153(14) Uani 1 1 d . .
C5 C 0.7134(7) -0.1613(9) 0.7137(5) 0.0270(18) Uani 1 1 d . .
H5 H 0.7906 -0.1671 0.6861 0.032 Uiso 1 1 calc R U
C4 C 0.7961(7) 0.2518(8) 0.7155(5) 0.0236(17) Uani 1 1 d . .
H4 H 0.7262 0.1888 0.6951 0.028 Uiso 1 1 calc R U
C3 C 1.0060(7) 0.3520(7) 0.7069(4) 0.0175(15) Uani 1 1 d . .
H3 H 1.0848 0.3589 0.6812 0.021 Uiso 1 1 calc R U
C10 C 0.5401(8) -0.4596(8) 0.4019(4) 0.0214(16) Uani 1 1 d . .
H10 H 0.4510 -0.4338 0.3823 0.026 Uiso 1 1 calc R U
C7 C 0.5845(7) -0.2121(7) 0.4586(5) 0.0175(15) Uani 1 1 d . .
C9 C 0.7576(8) -0.4050(8) 0.4722(5) 0.0285(18) Uani 1 1 d . .
H9 H 0.8211 -0.3419 0.5018 0.034 Uiso 1 1 calc R U
C11 C 0.7910(8) -0.5428(9) 0.4560(6) 0.036(2) Uani 1 1 d . .
H11 H 0.8793 -0.5718 0.4749 0.043 Uiso 1 1 calc R U
C6 C 0.5124(7) -0.0634(8) 0.7224(4) 0.0191(15) Uani 1 1 d . .
H6 H 0.4453 0.0024 0.7016 0.023 Uiso 1 1 calc R U
C12 C 0.5831(8) -0.5943(8) 0.3890(5) 0.0285(18) Uani 1 1 d . .
H12 H 0.5218 -0.6602 0.3599 0.034 Uiso 1 1 calc R U
Li1 Li 0.6491(11) 0.0320(12) 0.5649(7) 0.017(2) Uani 1 1 d . .
Li2 Li 0.8386(12) -0.0387(13) 0.4647(8) 0.020(3) Uani 1 1 d . .
C1S C 0.8812(12) 0.1375(12) 0.3080(7) 0.066(4) Uani 1 1 d . .
H1S1 H 0.8404 0.2151 0.2717 0.099 Uiso 1 1 calc R U
H1S2 H 0.8863 0.0542 0.2708 0.099 Uiso 1 1 calc R U
H1S3 H 0.9703 0.1648 0.3349 0.099 Uiso 1 1 calc R U

loop_
_atom_site_aniso_label
_atom_site_aniso_U_11
_atom_site_aniso_U_22
_atom_site_aniso_U_33
_atom_site_aniso_U_23
_atom_site_aniso_U_13
_atom_site_aniso_U_12
O1 0.018(2) 0.020(3) 0.024(3) -0.008(2) 0.005(2) -0.002(2)
O2 0.020(3) 0.018(3) 0.026(3) -0.006(2) 0.006(2) -0.002(2)
O3 0.020(3) 0.021(3) 0.028(3) -0.005(2) 0.010(2) -0.001(2)
O1S 0.032(3) 0.024(3) 0.023(3) 0.000(2) 0.008(2) 0.007(2)
N2 0.021(3) 0.022(3) 0.018(3) 0.004(3) 0.002(2) 0.001(3)
C1 0.016(3) 0.015(3) 0.010(3) 0.000(3) -0.004(3) 0.001(3)
O4 0.020(3) 0.018(3) 0.027(3) 0.000(2) -0.001(2) 0.003(2)
N1 0.047(4) 0.015(3) 0.042(4) 0.002(3) 0.022(3) 0.003(3)
C2 0.015(3) 0.014(3) 0.012(3) 0.000(3) -0.002(3) 0.001(3)
C8 0.023(4) 0.018(3) 0.005(3) 0.004(3) 0.003(3) -0.001(3)
C5 0.018(4) 0.039(5) 0.025(4) 0.013(4) 0.006(3) 0.005(3)
C4 0.015(4) 0.029(4) 0.028(4) -0.010(3) 0.006(3) -0.004(3)
C3 0.021(4) 0.025(4) 0.006(3) -0.001(3) 0.000(3) -0.003(3)
C10 0.034(4) 0.022(4) 0.006(3) -0.002(3) -0.002(3) 0.001(3)
C7 0.017(4) 0.016(3) 0.021(4) 0.000(3) 0.008(3) -0.002(3)
C9 0.023(4) 0.018(4) 0.046(5) 0.005(4) 0.010(3) 0.000(3)
C11 0.029(4) 0.023(4) 0.058(6) 0.011(4) 0.017(4) 0.009(4)
C6 0.024(4) 0.023(4) 0.008(3) 0.002(3) -0.004(3) 0.005(3)
C12 0.045(5) 0.020(4) 0.019(4) -0.001(3) 0.002(3) -0.003(4)
Li1 0.015(6) 0.016(6) 0.020(6) 0.004(5) 0.006(5) 0.000(5)
Li2 0.023(6) 0.019(6) 0.018(6) -0.001(5) 0.000(5) -0.001(5)
C1S 0.083(8) 0.071(8) 0.055(7) 0.031(6) 0.047(6) 0.041(7)

loop_
_atom_type_symbol
_atom_type_description
_atom_type_scat_dispersion_real
_atom_type_scat_dispersion_imag
_atom_type_scat_source
C C 0.0181 0.0091 'International Tables Vol C Tables 4.2.6.8 and 6.1.1.4'
H H 0.0000 0.0000 'International Tables Vol C Tables 4.2.6.8 and 6.1.1.4'
Li Li 0.0008 0.0003 'International Tables Vol C Tables 4.2.6.8 and 6.1.1.4'
N N 0.0311 0.0180 'International Tables Vol C Tables 4.2.6.8 and 6.1.1.4'
O O 0.0492 0.0322 'International Tables Vol C Tables 4.2.6.8 and 6.1.1.4'

loop_
_geom_angle_atom_site_label_1
_geom_angle_atom_site_label_2
_geom_angle_atom_site_label_3
_geom_angle
_geom_angle_site_symmetry_1
_geom_angle_site_symmetry_3
C1 O1 Li1 147.0(6) . .
C1 O1 Li2 120.1(6) . .
Li1 O1 Li2 88.5(5) . .
C7 O2 Li2 146.6(6) . .
C7 O2 Li1 123.4(5) . .
Li2 O2 Li1 88.9(5) . .
C1 O3 Li2 137.2(6) 3_756 .
C1S O1S Li2 127.3(6) . .
C5 N2 C6 116.6(6) . .
C5 N2 Li1 115.6(6) . .
C6 N2 Li1 127.4(6) . .
O3 C1 O1 125.6(6) 3_756 .
O3 C1 C2 117.3(6) 3_756 .
O1 C1 C2 117.0(6) . .
C7 O4 Li1 138.3(6) . 3_656
C11 N1 C12 117.5(7) . .
C4 C2 C3 116.7(6) . .
C4 C2 C1 122.5(6) . .
C3 C2 C1 120.7(6) . .
C9 C8 C10 118.0(7) . .
C9 C8 C7 122.0(6) . .
C10 C8 C7 120.0(6) . .
N2 C5 C4 123.5(7) . 2_646
C5 C4 C2 120.0(7) 2_656 .
C6 C3 C2 119.5(6) 2_656 .
C12 C10 C8 119.1(7) . .
O4 C7 O2 125.5(6) . .
O4 C7 C8 117.5(6) . .
O2 C7 C8 117.0(6) . .
C8 C9 C11 118.4(8) . .
N1 C11 C9 124.0(8) . .
N2 C6 C3 123.6(6) . 2_646
N1 C12 C10 123.0(7) . .
O4 Li1 O1 116.0(6) 3_656 .
O4 Li1 O2 132.6(7) 3_656 .
O1 Li1 O2 88.9(5) . .
O4 Li1 N2 105.5(6) 3_656 .
O1 Li1 N2 107.4(6) . .
O2 Li1 N2 103.9(6) . .
O4 Li1 Li2 129.3(6) 3_656 .
O1 Li1 Li2 46.5(4) . .
O2 Li1 Li2 45.2(4) . .
N2 Li1 Li2 124.7(6) . .
O4 Li1 Li1 66.9(4) 3_656 3_656
O1 Li1 Li1 149.0(7) . 3_656
O2 Li1 Li1 71.7(5) . 3_656
N2 Li1 Li1 100.7(5) . 3_656
Li2 Li1 Li1 106.0(6) . 3_656
O3 Li2 O2 115.4(6) . .
O3 Li2 O1S 108.1(6) . .
O2 Li2 O1S 109.5(6) . .
O3 Li2 O1 132.1(6) . .
O2 Li2 O1 88.1(5) . .
O1S Li2 O1 101.1(6) . .
O3 Li2 Li1 151.9(6) . .
O2 Li2 Li1 45.9(4) . .
O1S Li2 Li1 99.1(5) . .
O1 Li2 Li1 45.0(4) . .
O3 Li2 Li2 63.6(4) . 3_756
O2 Li2 Li2 150.6(7) . 3_756
O1S Li2 Li2 97.7(6) . 3_756
O1 Li2 Li2 75.7(5) . 3_756
Li1 Li2 Li2 120.4(6) . 3_756

loop_
_geom_bond_atom_site_label_1
_geom_bond_atom_site_label_2
_geom_bond_distance
_geom_bond_site_symmetry_2
O1 C1 1.267(8) .
O1 Li1 1.929(12) .
O1 Li2 1.976(13) .
O2 C7 1.266(8) .
O2 Li2 1.934(13) .
O2 Li1 1.956(13) .
O3 C1 1.246(8) 3_756
O3 Li2 1.900(13) .
O1S C1S 1.398(10) .
O1S Li2 1.946(13) .
N2 C5 1.337(9) .
N2 C6 1.343(9) .
N2 Li1 2.087(12) .
C1 O3 1.246(8) 3_756
C1 C2 1.508(9) .
O4 C7 1.240(8) .
O4 Li1 1.876(12) 3_656
N1 C11 1.327(11) .
N1 C12 1.339(10) .
C2 C4 1.392(9) .
C2 C3 1.394(9) .
C8 C9 1.384(10) .
C8 C10 1.398(10) .
C8 C7 1.516(9) .
C5 C4 1.377(10) 2_646
C4 C5 1.377(10) 2_656
C3 C6 1.381(9) 2_656
C10 C12 1.377(10) .
C9 C11 1.385(11) .
C6 C3 1.381(9) 2_646
Li1 O4 1.876(12) 3_656
Li1 Li2 2.726(16) .
Li1 Li1 3.45(2) 3_656
Li2 Li2 3.41(2) 3_756
